data_7210502
loop_
_publ_author_name
'Chen, Jing'
'Li, Cheng-Peng'
'Du, Miao'

_publ_section_title
;
 Substituent effect of R-isophthalates (R = --H, --CH3, --OCH3, --tBu,
 --OH, and --NO2) on the construction of CdII coordination polymers
 incorporating a dipyridyl tecton 2,5-bis(3-pyridyl)-1,3,4-oxadiazole
;
_journal_issue 6
_journal_name_full CrystEngComm
_journal_page_first 1885
_journal_paper_doi 10.1039/c0ce00555j
_journal_volume 13
_journal_year 2011
_chemical_formula_sum 'C36 H40 Cd2 N4 O13'
_chemical_formula_weight 961.54
_chemical_name_systematic
;
?
;
_space_group_IT_number 15
_symmetry_cell_setting monoclinic
_symmetry_space_group_name_Hall '-C 2yc'
_symmetry_space_group_name_H-M 'C 1 2/c 1'
_atom_sites_solution_hydrogens geom
_atom_sites_solution_primary direct
_atom_sites_solution_secondary difmap
_audit_creation_method SHELXL-97
_cell_angle_alpha 90.00
_cell_angle_beta 102.3340(10)
_cell_angle_gamma 90.00
_cell_formula_units_Z 4
_cell_length_a 23.9052(9)
_cell_length_b 16.4095(6)
_cell_length_c 10.3284(4)
_cell_measurement_reflns_used 3766
_cell_measurement_temperature 296(2)
_cell_measurement_theta_max 26.58
_cell_measurement_theta_min 2.48
_cell_volume 3958.0(3)
_computing_cell_refinement 'Bruker Apex II'
_computing_data_collection 'Bruker Apex II'
_computing_data_reduction 'Bruker SAINT'
_computing_molecular_graphics 'Bruker SHELXTL'
_computing_publication_material 'Bruker SHELXTL'
_computing_structure_refinement 'SHELXL-97 (Sheldrick, 1997)'
_computing_structure_solution 'SHELXS-97 (Sheldrick, 1990)'
_diffrn_ambient_temperature 296(2)
_diffrn_measured_fraction_theta_full 1.000
_diffrn_measured_fraction_theta_max 1.000
_diffrn_measurement_device_type 'Apex II CCD area detector'
_diffrn_measurement_method 'phi and omega scans'
_diffrn_radiation_monochromator graphite
_diffrn_radiation_source 'fine-focus sealed tube'
_diffrn_radiation_type MoK\a
_diffrn_radiation_wavelength 0.71073
_diffrn_reflns_av_R_equivalents 0.0226
_diffrn_reflns_av_sigmaI/netI 0.0254
_diffrn_reflns_limit_h_max 22
_diffrn_reflns_limit_h_min -28
_diffrn_reflns_limit_k_max 19
_diffrn_reflns_limit_k_min -19
_diffrn_reflns_limit_l_max 12
_diffrn_reflns_limit_l_min -10
_diffrn_reflns_number 10045
_diffrn_reflns_theta_full 25.03
_diffrn_reflns_theta_max 25.03
_diffrn_reflns_theta_min 1.52
_exptl_absorpt_coefficient_mu 1.142
_exptl_absorpt_correction_T_max 1.000000
_exptl_absorpt_correction_T_min 0.821299
_exptl_absorpt_correction_type multi-scan
_exptl_absorpt_process_details SADABS
_exptl_crystal_colour COLORLESS
_exptl_crystal_density_diffrn 1.614
_exptl_crystal_density_meas ?
_exptl_crystal_density_method 'not measured'
_exptl_crystal_description BLOCK
_exptl_crystal_F_000 1936
_exptl_crystal_size_max 0.22
_exptl_crystal_size_mid 0.20
_exptl_crystal_size_min 0.16
_refine_diff_density_max 0.647
_refine_diff_density_min -0.282
_refine_diff_density_rms 0.063
_refine_ls_extinction_method none
_refine_ls_goodness_of_fit_ref 1.020
_refine_ls_hydrogen_treatment constr
_refine_ls_matrix_type full
_refine_ls_number_parameters 252
_refine_ls_number_reflns 3506
_refine_ls_number_restraints 0
_refine_ls_restrained_S_all 1.020
_refine_ls_R_factor_all 0.0386
_refine_ls_R_factor_gt 0.0282
_refine_ls_shift/su_max 0.001
_refine_ls_shift/su_mean 0.000
_refine_ls_structure_factor_coef Fsqd
_refine_ls_weighting_details 'calc w=1/[\s^2^(Fo^2^)+(0.0372P)^2^+4.9578P] where P=(Fo^2^+2Fc^2^)/3'
_refine_ls_weighting_scheme calc
_refine_ls_wR_factor_gt 0.0688
_refine_ls_wR_factor_ref 0.0749
_reflns_number_gt 2855
_reflns_number_total 3506
_reflns_threshold_expression >2sigma(I)
_cod_data_source_file c0ce00555j.txt
_cod_data_source_block 4
_cod_depositor_comments
;
The following automatic conversions were performed:

'_symmetry_cell_setting' value 'Monoclinic' changed to 'monoclinic'
according to the built-in table from CIF Core dictionary named
'cif_core.dic' version 2.4.1 from
2010-06-29.

'_exptl_absorpt_correction_type' value 'MULTI-SCAN'
changed to 'multi-scan' according to the built-in table from CIF Core
dictionary named 'cif_core.dic' version 2.4.1 from 2010-06-29.

Automatic conversion script
Id: cif_fix_values 1891 2012-01-12 08:04:46Z andrius 

The following automatic conversions were performed:

'_exptl_crystal_density_meas' value 'NONE' was changed to '?' - the
value is perceived as not measured.

Automatic conversion script
Id: cif_fix_values 3008 2015-01-20 13:52:24Z robertas 
;
_cod_original_sg_symbol_H-M C2/c
_cod_database_code 7210502

loop_
_symmetry_equiv_pos_as_xyz
'x, y, z'
'-x, y, -z+1/2'
'x+1/2, y+1/2, z'
'-x+1/2, y+1/2, -z+1/2'
'-x, -y, -z'
'x, -y, z-1/2'
'-x+1/2, -y+1/2, -z'
'x+1/2, -y+1/2, z-1/2'

loop_
_atom_site_label
_atom_site_type_symbol
_atom_site_fract_x
_atom_site_fract_y
_atom_site_fract_z
_atom_site_U_iso_or_equiv
_atom_site_adp_type
_atom_site_occupancy
_atom_site_symmetry_multiplicity
_atom_site_calc_flag
_atom_site_refinement_flags
Cd1 Cd 0.181038(10) 0.072435(13) 0.85529(2) 0.04108(10) Uani 1 1 d .
O1 O 0.0000 0.19957(19) 1.2500 0.0425(7) Uani 1 2 d S
O2 O 0.22676(11) 0.19099(15) 0.7942(3) 0.0605(7) Uani 1 1 d .
O3 O 0.24504(12) 0.07497(15) 0.7110(3) 0.0650(8) Uani 1 1 d .
O4 O 0.37163(11) 0.44412(14) 0.5417(2) 0.0542(6) Uani 1 1 d .
O5 O 0.30970(12) 0.44042(14) 0.6702(3) 0.0647(8) Uani 1 1 d .
O6 O 0.09580(11) 0.07548(14) 0.6916(2) 0.0552(6) Uani 1 1 d .
H6A H 0.1083 0.0702 0.6209 0.083 Uiso 1 1 d R
H6B H 0.0752 0.0369 0.7105 0.083 Uiso 1 1 d R
O7 O 0.24406(13) 0.06171(16) 1.0674(3) 0.0720(8) Uani 1 1 d .
H7A H 0.2468 0.0138 1.0992 0.108 Uiso 1 1 d R
H7B H 0.2364 0.0994 1.1173 0.108 Uiso 1 1 d R
N1 N 0.13422(11) 0.16094(16) 0.9705(3) 0.0426(6) Uani 1 1 d .
N2 N 0.01964(12) 0.07244(16) 1.2084(3) 0.0475(7) Uani 1 1 d .
C1 C 0.09589(13) 0.1332(2) 1.0360(3) 0.0430(8) Uani 1 1 d .
H1 H 0.0870 0.0780 1.0309 0.052 Uiso 1 1 calc R
C2 C 0.14632(14) 0.24109(19) 0.9773(3) 0.0451(8) Uani 1 1 d .
H2 H 0.1736 0.2611 0.9334 0.054 Uiso 1 1 calc R
C3 C 0.11974(15) 0.2941(2) 1.0470(3) 0.0479(8) Uani 1 1 d .
H3 H 0.1280 0.3495 1.0472 0.058 Uiso 1 1 calc R
C4 C 0.08117(14) 0.2658(2) 1.1159(3) 0.0441(8) Uani 1 1 d .
H4 H 0.0635 0.3012 1.1650 0.053 Uiso 1 1 calc R
C5 C 0.06861(13) 0.1830(2) 1.1115(3) 0.0387(7) Uani 1 1 d .
C6 C 0.02985(13) 0.1475(2) 1.1874(3) 0.0414(7) Uani 1 1 d .
C7 C 0.29221(12) 0.19156(18) 0.6508(3) 0.0346(7) Uani 1 1 d .
C8 C 0.32537(13) 0.14664(18) 0.5819(3) 0.0375(7) Uani 1 1 d .
H8 H 0.3220 0.0902 0.5797 0.045 Uiso 1 1 calc R
C9 C 0.36361(13) 0.18361(19) 0.5159(3) 0.0380(7) Uani 1 1 d .
C10 C 0.36787(12) 0.26843(19) 0.5230(3) 0.0377(7) Uani 1 1 d .
H10 H 0.3934 0.2948 0.4806 0.045 Uiso 1 1 calc R
C11 C 0.33508(12) 0.31442(18) 0.5915(3) 0.0343(7) Uani 1 1 d .
C12 C 0.29688(13) 0.27522(18) 0.6550(3) 0.0351(7) Uani 1 1 d .
H12 H 0.2744 0.3056 0.7005 0.042 Uiso 1 1 calc R
C13 C 0.25186(13) 0.1500(2) 0.7225(3) 0.0410(7) Uani 1 1 d .
C14 C 0.39865(15) 0.1315(2) 0.4392(4) 0.0531(9) Uani 1 1 d .
C15 C 0.4370(3) 0.0757(4) 0.5342(7) 0.147(3) Uani 1 1 d .
H15A H 0.4140 0.0372 0.5700 0.221 Uiso 1 1 calc R
H15B H 0.4594 0.1072 0.6050 0.221 Uiso 1 1 calc R
H15C H 0.4619 0.0470 0.4884 0.221 Uiso 1 1 calc R
C16 C 0.4373(2) 0.1830(3) 0.3722(5) 0.1031(18) Uani 1 1 d .
H16A H 0.4588 0.1480 0.3264 0.155 Uiso 1 1 calc R
H16B H 0.4631 0.2139 0.4380 0.155 Uiso 1 1 calc R
H16C H 0.4143 0.2194 0.3100 0.155 Uiso 1 1 calc R
C17 C 0.3586(3) 0.0862(4) 0.3323(7) 0.154(3) Uani 1 1 d .
H17A H 0.3398 0.0439 0.3711 0.231 Uiso 1 1 calc R
H17B H 0.3797 0.0626 0.2725 0.231 Uiso 1 1 calc R
H17C H 0.3305 0.1232 0.2846 0.231 Uiso 1 1 calc R
C18 C 0.33970(15) 0.40547(19) 0.6004(3) 0.0433(8) Uani 1 1 d .

loop_
_atom_site_aniso_label
_atom_site_aniso_U_11
_atom_site_aniso_U_22
_atom_site_aniso_U_33
_atom_site_aniso_U_23
_atom_site_aniso_U_13
_atom_site_aniso_U_12
Cd1 0.04963(16) 0.03250(14) 0.04929(16) 0.00055(11) 0.02883(11) -0.00180(10)
O1 0.0413(17) 0.0481(18) 0.0445(18) 0.000 0.0236(14) 0.000
O2 0.0734(17) 0.0521(15) 0.0725(17) 0.0008(13) 0.0523(15) -0.0014(13)
O3 0.086(2) 0.0475(15) 0.0768(18) -0.0051(13) 0.0529(16) -0.0193(13)
O4 0.0702(17) 0.0429(13) 0.0527(15) 0.0039(11) 0.0201(13) -0.0143(12)
O5 0.088(2) 0.0326(13) 0.087(2) -0.0054(13) 0.0491(17) 0.0003(12)
O6 0.0623(16) 0.0522(14) 0.0558(15) 0.0019(12) 0.0232(12) -0.0070(12)
O7 0.083(2) 0.0531(16) 0.0719(19) 0.0058(14) 0.0000(16) 0.0002(14)
N1 0.0479(16) 0.0435(15) 0.0433(15) 0.0019(12) 0.0250(13) 0.0038(12)
N2 0.0454(16) 0.0503(17) 0.0540(17) 0.0016(14) 0.0267(13) 0.0022(13)
C1 0.0455(18) 0.0411(18) 0.0484(19) -0.0003(15) 0.0231(15) 0.0000(15)
C2 0.052(2) 0.0419(18) 0.048(2) 0.0036(15) 0.0259(16) -0.0018(15)
C3 0.055(2) 0.0403(18) 0.053(2) -0.0019(16) 0.0232(17) -0.0008(16)
C4 0.0454(19) 0.049(2) 0.0420(18) -0.0041(15) 0.0173(15) 0.0083(15)
C5 0.0344(17) 0.0511(19) 0.0328(16) 0.0022(14) 0.0123(13) 0.0035(14)
C6 0.0371(17) 0.054(2) 0.0370(17) -0.0011(15) 0.0163(14) 0.0026(15)
C7 0.0335(16) 0.0394(16) 0.0328(16) 0.0031(13) 0.0111(13) -0.0007(13)
C8 0.0404(17) 0.0317(16) 0.0429(17) -0.0011(14) 0.0147(14) 0.0012(13)
C9 0.0363(17) 0.0423(17) 0.0382(17) -0.0018(14) 0.0140(14) 0.0018(14)
C10 0.0330(16) 0.0443(18) 0.0386(17) 0.0047(14) 0.0141(13) -0.0033(13)
C11 0.0372(16) 0.0335(15) 0.0330(15) 0.0041(13) 0.0092(13) 0.0022(13)
C12 0.0372(16) 0.0369(16) 0.0339(16) -0.0013(13) 0.0137(13) 0.0031(13)
C13 0.0399(17) 0.0471(19) 0.0388(17) 0.0022(15) 0.0147(15) -0.0065(15)
C14 0.047(2) 0.055(2) 0.064(2) -0.0102(18) 0.0279(18) 0.0057(17)
C15 0.156(6) 0.157(6) 0.150(6) 0.037(5) 0.081(5) 0.114(5)
C16 0.097(4) 0.116(4) 0.120(4) -0.017(4) 0.079(4) 0.001(3)
C17 0.108(5) 0.202(7) 0.173(7) -0.143(6) 0.078(5) -0.052(5)
C18 0.052(2) 0.0357(17) 0.0419(18) 0.0023(15) 0.0092(16) -0.0018(15)

loop_
_atom_type_symbol
_atom_type_description
_atom_type_scat_dispersion_real
_atom_type_scat_dispersion_imag
_atom_type_scat_source
C C 0.0033 0.0016 'International Tables Vol C Tables 4.2.6.8 and 6.1.1.4'
H H 0.0000 0.0000 'International Tables Vol C Tables 4.2.6.8 and 6.1.1.4'
N N 0.0061 0.0033 'International Tables Vol C Tables 4.2.6.8 and 6.1.1.4'
O O 0.0106 0.0060 'International Tables Vol C Tables 4.2.6.8 and 6.1.1.4'
Cd Cd -0.8075 1.2024 'International Tables Vol C Tables 4.2.6.8 and 6.1.1.4'

loop_
_geom_angle_atom_site_label_1
_geom_angle_atom_site_label_2
_geom_angle_atom_site_label_3
_geom_angle
_geom_angle_site_symmetry_1
_geom_angle_site_symmetry_3
O5 Cd1 N1 138.80(9) 4_546 .
O5 Cd1 O3 81.14(9) 4_546 .
N1 Cd1 O3 140.03(9) . .
O5 Cd1 O6 91.65(10) 4_546 .
N1 Cd1 O6 85.21(9) . .
O3 Cd1 O6 97.17(10) . .
O5 Cd1 O2 135.19(9) 4_546 .
N1 Cd1 O2 85.59(9) . .
O3 Cd1 O2 54.59(8) . .
O6 Cd1 O2 99.68(9) . .
O5 Cd1 O7 88.69(10) 4_546 .
N1 Cd1 O7 81.61(10) . .
O3 Cd1 O7 102.37(11) . .
O6 Cd1 O7 160.27(10) . .
O2 Cd1 O7 93.89(10) . .
O5 Cd1 C13 108.19(10) 4_546 .
N1 Cd1 C13 112.85(10) . .
O3 Cd1 C13 27.27(9) . .
O6 Cd1 C13 99.48(9) . .
O2 Cd1 C13 27.31(9) . .
O7 Cd1 C13 99.14(10) . .
C6 O1 C6 102.3(3) . 2_557
C13 O2 Cd1 91.3(2) . .
C13 O3 Cd1 92.7(2) . .
C18 O5 Cd1 107.2(2) . 4_556
Cd1 O6 H6A 101.8 . .
Cd1 O6 H6B 105.8 . .
H6A O6 H6B 116.6 . .
Cd1 O7 H7A 113.9 . .
Cd1 O7 H7B 109.2 . .
H7A O7 H7B 116.6 . .
C1 N1 C2 118.1(3) . .
C1 N1 Cd1 120.6(2) . .
C2 N1 Cd1 121.3(2) . .
C6 N2 N2 106.27(18) . 2_557
N1 C1 C5 122.9(3) . .
N1 C1 H1 118.5 . .
C5 C1 H1 118.5 . .
N1 C2 C3 122.0(3) . .
N1 C2 H2 119.0 . .
C3 C2 H2 119.0 . .
C4 C3 C2 120.0(3) . .
C4 C3 H3 120.0 . .
C2 C3 H3 120.0 . .
C3 C4 C5 118.8(3) . .
C3 C4 H4 120.6 . .
C5 C4 H4 120.6 . .
C1 C5 C4 118.0(3) . .
C1 C5 C6 119.9(3) . .
C4 C5 C6 122.0(3) . .
N2 C6 O1 112.6(3) . .
N2 C6 C5 129.8(3) . .
O1 C6 C5 117.6(3) . .
C12 C7 C8 119.7(3) . .
C12 C7 C13 119.6(3) . .
C8 C7 C13 120.7(3) . .
C7 C8 C9 121.8(3) . .
C7 C8 H8 119.1 . .
C9 C8 H8 119.1 . .
C8 C9 C10 117.2(3) . .
C8 C9 C14 119.9(3) . .
C10 C9 C14 122.8(3) . .
C11 C10 C9 121.8(3) . .
C11 C10 H10 119.1 . .
C9 C10 H10 119.1 . .
C10 C11 C12 119.3(3) . .
C10 C11 C18 122.1(3) . .
C12 C11 C18 118.6(3) . .
C7 C12 C11 120.2(3) . .
C7 C12 H12 119.9 . .
C11 C12 H12 119.9 . .
O3 C13 O2 121.4(3) . .
O3 C13 C7 119.2(3) . .
O2 C13 C7 119.4(3) . .
O3 C13 Cd1 60.06(17) . .
O2 C13 Cd1 61.37(16) . .
C7 C13 Cd1 178.6(2) . .
C17 C14 C15 112.6(5) . .
C17 C14 C16 107.2(4) . .
C15 C14 C16 106.9(4) . .
C17 C14 C9 108.9(3) . .
C15 C14 C9 109.1(3) . .
C16 C14 C9 112.1(3) . .
C14 C15 H15A 109.5 . .
C14 C15 H15B 109.5 . .
H15A C15 H15B 109.5 . .
C14 C15 H15C 109.5 . .
H15A C15 H15C 109.5 . .
H15B C15 H15C 109.5 . .
C14 C16 H16A 109.5 . .
C14 C16 H16B 109.5 . .
H16A C16 H16B 109.5 . .
C14 C16 H16C 109.5 . .
H16A C16 H16C 109.5 . .
H16B C16 H16C 109.5 . .
C14 C17 H17A 109.5 . .
C14 C17 H17B 109.5 . .
H17A C17 H17B 109.5 . .
C14 C17 H17C 109.5 . .
H17A C17 H17C 109.5 . .
H17B C17 H17C 109.5 . .
O4 C18 O5 122.0(3) . .
O4 C18 C11 121.5(3) . .
O5 C18 C11 116.5(3) . .

loop_
_geom_bond_atom_site_label_1
_geom_bond_atom_site_label_2
_geom_bond_distance
_geom_bond_site_symmetry_2
Cd1 O5 2.199(2) 4_546
Cd1 N1 2.312(2) .
Cd1 O3 2.353(2) .
Cd1 O6 2.354(2) .
Cd1 O2 2.382(2) .
Cd1 O7 2.385(3) .
Cd1 C13 2.713(3) .
O1 C6 1.362(4) .
O1 C6 1.362(4) 2_557
O2 C13 1.245(4) .
O3 C13 1.244(4) .
O4 C18 1.245(4) .
O5 C18 1.258(4) .
O5 Cd1 2.199(2) 4_556
O6 H6A 0.8501 .
O6 H6B 0.8500 .
O7 H7A 0.8500 .
O7 H7B 0.8500 .
N1 C1 1.330(4) .
N1 C2 1.345(4) .
N2 C6 1.284(4) .
N2 N2 1.402(5) 2_557
C1 C5 1.384(4) .
C1 H1 0.9300 .
C2 C3 1.368(4) .
C2 H2 0.9300 .
C3 C4 1.361(4) .
C3 H3 0.9300 .
C4 C5 1.391(4) .
C4 H4 0.9300 .
C5 C6 1.456(4) .
C7 C12 1.377(4) .
C7 C8 1.385(4) .
C7 C13 1.500(4) .
C8 C9 1.391(4) .
C8 H8 0.9300 .
C9 C10 1.396(4) .
C9 C14 1.531(4) .
C10 C11 1.386(4) .
C10 H10 0.9300 .
C11 C12 1.391(4) .
C11 C18 1.500(4) .
C12 H12 0.9300 .
C14 C17 1.495(6) .
C14 C15 1.502(7) .
C14 C16 1.523(6) .
C15 H15A 0.9600 .
C15 H15B 0.9600 .
C15 H15C 0.9600 .
C16 H16A 0.9600 .
C16 H16B 0.9600 .
C16 H16C 0.9600 .
C17 H17A 0.9600 .
C17 H17B 0.9600 .
C17 H17C 0.9600 .

loop_
_geom_torsion_atom_site_label_1
_geom_torsion_atom_site_label_2
_geom_torsion_atom_site_label_3
_geom_torsion_atom_site_label_4
_geom_torsion
_geom_torsion_site_symmetry_1
O5 Cd1 O2 C13 10.4(3) 4_546
N1 Cd1 O2 C13 -176.3(2) .
O3 Cd1 O2 C13 0.0(2) .
O6 Cd1 O2 C13 -91.9(2) .
O7 Cd1 O2 C13 102.4(2) .
O5 Cd1 O3 C13 -172.6(2) 4_546
N1 Cd1 O3 C13 5.7(3) .
O6 Cd1 O3 C13 96.8(2) .
O2 Cd1 O3 C13 0.0(2) .
O7 Cd1 O3 C13 -86.0(2) .
O5 Cd1 N1 C1 -8.4(3) 4_546
O3 Cd1 N1 C1 174.1(2) .
O6 Cd1 N1 C1 78.6(3) .
O2 Cd1 N1 C1 178.8(3) .
O7 Cd1 N1 C1 -86.7(3) .
C13 Cd1 N1 C1 176.9(2) .
O5 Cd1 N1 C2 169.1(2) 4_546
O3 Cd1 N1 C2 -8.4(3) .
O6 Cd1 N1 C2 -103.8(3) .
O2 Cd1 N1 C2 -3.7(3) .
O7 Cd1 N1 C2 90.9(3) .
C13 Cd1 N1 C2 -5.6(3) .
C2 N1 C1 C5 -0.7(5) .
Cd1 N1 C1 C5 176.9(2) .
C1 N1 C2 C3 -1.2(5) .
Cd1 N1 C2 C3 -178.8(3) .
N1 C2 C3 C4 2.3(5) .
C2 C3 C4 C5 -1.4(5) .
N1 C1 C5 C4 1.5(5) .
N1 C1 C5 C6 -176.1(3) .
C3 C4 C5 C1 -0.4(5) .
C3 C4 C5 C6 177.1(3) .
N2 N2 C6 O1 -0.3(4) 2_557
N2 N2 C6 C5 177.9(3) 2_557
C6 O1 C6 N2 0.14(18) 2_557
C6 O1 C6 C5 -178.4(3) 2_557
C1 C5 C6 N2 7.8(5) .
C4 C5 C6 N2 -169.7(3) .
C1 C5 C6 O1 -174.0(3) .
C4 C5 C6 O1 8.5(4) .
C12 C7 C8 C9 -0.1(5) .
C13 C7 C8 C9 -179.2(3) .
C7 C8 C9 C10 0.7(5) .
C7 C8 C9 C14 -179.0(3) .
C8 C9 C10 C11 -0.7(5) .
C14 C9 C10 C11 179.1(3) .
C9 C10 C11 C12 0.0(5) .
C9 C10 C11 C18 179.6(3) .
C8 C7 C12 C11 -0.6(5) .
C13 C7 C12 C11 178.5(3) .
C10 C11 C12 C7 0.6(4) .
C18 C11 C12 C7 -178.9(3) .
Cd1 O3 C13 O2 0.0(4) .
Cd1 O3 C13 C7 178.6(2) .
Cd1 O2 C13 O3 0.0(4) .
Cd1 O2 C13 C7 -178.6(3) .
C12 C7 C13 O3 175.3(3) .
C8 C7 C13 O3 -5.6(5) .
C12 C7 C13 O2 -6.1(5) .
C8 C7 C13 O2 173.0(3) .
O5 Cd1 C13 O3 7.7(2) 4_546
N1 Cd1 C13 O3 -176.0(2) .
O6 Cd1 C13 O3 -87.2(2) .
O2 Cd1 C13 O3 180.0(4) .
O7 Cd1 C13 O3 99.3(2) .
O5 Cd1 C13 O2 -172.3(2) 4_546
N1 Cd1 C13 O2 4.0(2) .
O3 Cd1 C13 O2 -180.0(4) .
O6 Cd1 C13 O2 92.8(2) .
O7 Cd1 C13 O2 -80.7(2) .
C8 C9 C14 C17 60.7(5) .
C10 C9 C14 C17 -119.0(5) .
C8 C9 C14 C15 -62.6(5) .
C10 C9 C14 C15 117.6(5) .
C8 C9 C14 C16 179.2(4) .
C10 C9 C14 C16 -0.6(5) .
Cd1 O5 C18 O4 6.2(4) 4_556
Cd1 O5 C18 C11 -173.9(2) 4_556
C10 C11 C18 O4 3.0(5) .
C12 C11 C18 O4 -177.4(3) .
C10 C11 C18 O5 -176.9(3) .
C12 C11 C18 O5 2.7(5) .
